data_4131220
loop_
_publ_author_name
'R\"ossler, Simon L'
'Krautwald, Simon'
'Carreira, Erick M.'

_publ_section_title
;
 Study of Intermediates in Iridium-(Phosphoramidite,Olefin)-Catalyzed
 Enantioselective Allylic Substitution.
;
_journal_issue 10
_journal_name_full 'Journal of the American Chemical Society'
_journal_page_first 3603
_journal_page_last 3606
_journal_paper_doi 10.1021/jacs.6b12421
_journal_volume 139
_journal_year 2017
_chemical_absolute_configuration ad
_chemical_formula_moiety 'C68 H44 Cl Ir N2 O4 P2'
_chemical_formula_sum 'C68 H44 Cl Ir N2 O4 P2'
_chemical_formula_weight 1242.64
_space_group_crystal_system orthorhombic
_space_group_IT_number 18
_space_group_name_Hall 'P 2 2ab'
_space_group_name_H-M_alt 'P 21 21 2'
_atom_sites_solution_hydrogens geom
_audit_creation_date 2016-01-25
_audit_creation_method
;
Olex2 1.2
(compiled 2015.09.30 svn.r3233 for OlexSys, GUI svn.r5103)
;
_cell_angle_alpha 90
_cell_angle_beta 90
_cell_angle_gamma 90
_cell_formula_units_Z 2
_cell_length_a 15.3515(18)
_cell_length_b 21.677(3)
_cell_length_c 8.8389(9)
_cell_measurement_reflns_used 9700
_cell_measurement_temperature 100.0(2)
_cell_measurement_theta_max 30.32
_cell_measurement_theta_min 2.82
_cell_volume 2941.4(6)
_computing_cell_refinement 'Bruker SAINT'
_computing_data_collection 'Bruker APEX2'
_computing_data_reduction 'Bruker SAINT'
_computing_molecular_graphics 'Olex2 (Dolomanov et al., 2009)'
_computing_publication_material 'Olex2 (Dolomanov et al., 2009)'
_computing_structure_refinement 'XL (Sheldrick, 2008)'
_computing_structure_solution 'XS (Sheldrick, 2008)'
_diffrn_ambient_temperature 100.0(2)
_diffrn_detector 'Bruker APEX2 area detector'
_diffrn_detector_area_resol_mean 8.33
_diffrn_detector_type 'CCD area detector'
_diffrn_measured_fraction_theta_full 0.994
_diffrn_measured_fraction_theta_max 0.996
_diffrn_measurement_device 'kappa-stage diffractometer'
_diffrn_measurement_device_type 'Bruker/Nonius Kappa Apex2'
_diffrn_measurement_method '\w and \f scans'
_diffrn_radiation_monochromator 'double mirror optics'
_diffrn_radiation_probe x-ray
_diffrn_radiation_type MoK\a
_diffrn_radiation_wavelength 0.71073
_diffrn_reflns_av_R_equivalents 0.0377
_diffrn_reflns_av_unetI/netI 0.0268
_diffrn_reflns_Laue_measured_fraction_full 0.994
_diffrn_reflns_Laue_measured_fraction_max 0.996
_diffrn_reflns_limit_h_max 21
_diffrn_reflns_limit_h_min -21
_diffrn_reflns_limit_k_max 31
_diffrn_reflns_limit_k_min -30
_diffrn_reflns_limit_l_max 12
_diffrn_reflns_limit_l_min -12
_diffrn_reflns_number 133966
_diffrn_reflns_point_group_measured_fraction_full 0.996
_diffrn_reflns_point_group_measured_fraction_max 0.997
_diffrn_reflns_theta_full 25.242
_diffrn_reflns_theta_max 30.526
_diffrn_reflns_theta_min 2.300
_diffrn_source 'microfocus sealed X-ray tube'
_diffrn_source_type 'Incoatec I\ms high brilliance'
_diffrn_standards_number 0
_exptl_absorpt_coefficient_mu 2.419
_exptl_absorpt_correction_T_max 0.6708
_exptl_absorpt_correction_T_min 0.5958
_exptl_absorpt_correction_type multi-scan
_exptl_absorpt_process_details
;
SADABS-2014/5 (Bruker,2014/5) was used for absorption correction.
wR2(int) was 0.0979 before and 0.0690 after correction.
The Ratio of minimum to maximum transmission is 0.8882.
The \l/2 correction factor is 0.00150.
;
_exptl_crystal_colour 'clear colourless'
_exptl_crystal_colour_lustre clear
_exptl_crystal_colour_primary colourless
_exptl_crystal_density_diffrn 1.403
_exptl_crystal_description block
_exptl_crystal_F_000 1244
_exptl_crystal_size_max 0.2
_exptl_crystal_size_mid 0.17
_exptl_crystal_size_min 0.1
_refine_diff_density_max 0.967
_refine_diff_density_min -0.688
_refine_diff_density_rms 0.111
_refine_ls_abs_structure_details
;
 Flack x determined using 3737 quotients [(I+)-(I-)]/[(I+)+(I-)]
 (Parsons, Flack and Wagner, Acta Cryst. B69 (2013) 249-259).
;
_refine_ls_abs_structure_Flack 0.0111(19)
_refine_ls_extinction_method none
_refine_ls_goodness_of_fit_ref 1.104
_refine_ls_hydrogen_treatment constr
_refine_ls_matrix_type full
_refine_ls_number_parameters 353
_refine_ls_number_reflns 8962
_refine_ls_number_restraints 1
_refine_ls_restrained_S_all 1.104
_refine_ls_R_factor_all 0.0258
_refine_ls_R_factor_gt 0.0246
_refine_ls_shift/su_max 0.000
_refine_ls_shift/su_mean 0.000
_refine_ls_structure_factor_coef Fsqd
_refine_ls_weighting_details 'w=1/[\s^2^(Fo^2^)+(0.0333P)^2^+3.8399P] where P=(Fo^2^+2Fc^2^)/3'
_refine_ls_weighting_scheme calc
_refine_ls_wR_factor_gt 0.0680
_refine_ls_wR_factor_ref 0.0686
_reflns_Friedel_coverage 0.796
_reflns_Friedel_fraction_full 0.999
_reflns_Friedel_fraction_max 0.997
_reflns_number_gt 8623
_reflns_number_total 8962
_reflns_threshold_expression 'I > 2\s(I)'
_cod_data_source_file ja6b12421_si_002.cif
_cod_data_source_block ca190116_1_1_0ma
_cod_original_cell_volume 2941.3(6)
_cod_database_code 4131220
_shelxl_version_number 2014/6
_shelx_space_group_comment
;
The symmetry employed for this shelxl refinement is uniquely defined
by the following loop, which should always be used as a source of
symmetry information in preference to the above space-group names.
They are only intended as comments.
;
_shelx_estimated_absorpt_t_max 0.794
_shelx_estimated_absorpt_t_min 0.643
_olex2_refinement_description
;
1. Fixed Uiso
 At 1.2 times of:
  All C(H) groups
2. Restrained distances
 Ir1-H28
 -2.231 with sigma of 0.001
3.a Aromatic/amide H refined with riding coordinates:
 C2(H2), C3(H3), C5(H5), C6(H6), C7(H7), C8(H8), C13(H13), C14(H14), C16(H16),
 C17(H17), C18(H18), C19(H19), C22(H22), C23(H23), C24(H24), C25(H25), C27(H27),
  C28(H28), C30(H30), C31(H31), C32(H32), C33(H33)
;
_olex2_date_sample_data_collection 2016-01-19
_olex2_date_sample_submission 2016-01-19
_olex2_submission_original_sample_id ca190116_1_1
_olex2_submission_special_instructions 'No special instructions were received'

loop_
_space_group_symop_operation_xyz
'x, y, z'
'x+1/2, -y+1/2, -z'
'-x+1/2, y+1/2, -z'
'-x, -y, z'

loop_
_atom_site_label
_atom_site_type_symbol
_atom_site_fract_x
_atom_site_fract_y
_atom_site_fract_z
_atom_site_U_iso_or_equiv
_atom_site_adp_type
_atom_site_occupancy
_atom_site_site_symmetry_order
_atom_site_calc_flag
_atom_site_refinement_flags_posn
_atom_site_refinement_flags_adp
_atom_site_refinement_flags_occupancy
Ir1 Ir 0.0000 0.0000 0.48613(2) 0.00802(5) Uani 1 2 d DS T P
Cl1 Cl 0.0000 0.0000 0.21305(11) 0.0161(2) Uani 1 2 d S T P
P1 P 0.13465(6) 0.04374(4) 0.48316(10) 0.00874(16) Uani 1 1 d . . .
O1 O 0.18300(18) 0.06018(13) 0.3266(3) 0.0115(5) Uani 1 1 d . . .
O2 O 0.14323(18) 0.10601(12) 0.5810(3) 0.0101(5) Uani 1 1 d . . .
N1 N 0.21100(18) -0.00464(18) 0.5530(3) 0.0100(5) Uani 1 1 d . . .
C1 C 0.1666(2) 0.11617(18) 0.2526(4) 0.0113(7) Uani 1 1 d . . .
C2 C 0.1255(3) 0.1136(2) 0.1108(4) 0.0147(8) Uani 1 1 d . . .
H2 H 0.1088 0.0750 0.0690 0.018 Uiso 1 1 calc R . .
C3 C 0.1097(3) 0.16714(18) 0.0331(4) 0.0158(7) Uani 1 1 d . . .
H3 H 0.0848 0.1656 -0.0652 0.019 Uiso 1 1 calc R . .
C4 C 0.1307(3) 0.22558(19) 0.1000(4) 0.0136(7) Uani 1 1 d . . .
C5 C 0.1111(3) 0.2810(2) 0.0270(5) 0.0189(8) Uani 1 1 d . . .
H5 H 0.0831 0.2798 -0.0688 0.023 Uiso 1 1 calc R . .
C6 C 0.1310(3) 0.3369(2) 0.0894(5) 0.0212(9) Uani 1 1 d . . .
H6 H 0.1177 0.3740 0.0371 0.025 Uiso 1 1 calc R . .
C7 C 0.1716(3) 0.3387(2) 0.2324(5) 0.0194(9) Uani 1 1 d . . .
H7 H 0.1843 0.3775 0.2777 0.023 Uiso 1 1 calc R . .
C8 C 0.1928(3) 0.28576(19) 0.3065(4) 0.0142(7) Uani 1 1 d . . .
H8 H 0.2203 0.2880 0.4026 0.017 Uiso 1 1 calc R . .
C9 C 0.1745(2) 0.22713(18) 0.2422(4) 0.0122(7) Uani 1 1 d . . .
C10 C 0.1967(3) 0.17034(19) 0.3160(4) 0.0118(7) Uani 1 1 d . . .
C11 C 0.2504(2) 0.16883(18) 0.4551(4) 0.0125(7) Uani 1 1 d . . .
C12 C 0.2229(2) 0.13863(18) 0.5826(4) 0.0105(7) Uani 1 1 d . . .
C13 C 0.2687(3) 0.13898(19) 0.7214(4) 0.0143(7) Uani 1 1 d . . .
H13 H 0.2443 0.1205 0.8092 0.017 Uiso 1 1 calc R . .
C14 C 0.3486(3) 0.1663(2) 0.7266(5) 0.0170(9) Uani 1 1 d . . .
H14 H 0.3802 0.1670 0.8191 0.020 Uiso 1 1 calc R . .
C15 C 0.3854(3) 0.1939(2) 0.5947(5) 0.0165(8) Uani 1 1 d . . .
C16 C 0.4708(3) 0.2191(2) 0.5989(5) 0.0210(9) Uani 1 1 d . . .
H16 H 0.5038 0.2171 0.6896 0.025 Uiso 1 1 calc R . .
C17 C 0.5057(3) 0.2462(2) 0.4723(5) 0.0243(8) Uani 1 1 d . . .
H17 H 0.5627 0.2631 0.4755 0.029 Uiso 1 1 calc R . .
C18 C 0.4571(3) 0.2490(2) 0.3384(6) 0.0238(9) Uani 1 1 d . . .
H18 H 0.4814 0.2684 0.2517 0.029 Uiso 1 1 calc R . .
C19 C 0.3750(3) 0.2241(2) 0.3306(5) 0.0198(8) Uani 1 1 d . . .
H19 H 0.3437 0.2255 0.2380 0.024 Uiso 1 1 calc R . .
C20 C 0.3362(3) 0.19622(18) 0.4606(5) 0.0146(7) Uani 1 1 d . . .
C21 C 0.2220(2) -0.05933(18) 0.4601(4) 0.0127(7) Uani 1 1 d . . .
C22 C 0.3038(3) -0.0707(2) 0.3978(4) 0.0159(8) Uani 1 1 d . . .
H22 H 0.3508 -0.0431 0.4151 0.019 Uiso 1 1 calc R . .
C23 C 0.3153(3) -0.1232(2) 0.3099(5) 0.0197(8) Uani 1 1 d . . .
H23 H 0.3707 -0.1313 0.2664 0.024 Uiso 1 1 calc R . .
C24 C 0.2473(3) -0.1638(2) 0.2848(5) 0.0187(8) Uani 1 1 d . . .
H24 H 0.2564 -0.2001 0.2267 0.022 Uiso 1 1 calc R . .
C25 C 0.1662(3) -0.1513(2) 0.3443(5) 0.0158(8) Uani 1 1 d . . .
H25 H 0.1192 -0.1785 0.3232 0.019 Uiso 1 1 calc R . .
C26 C 0.1516(3) -0.09932(18) 0.4357(4) 0.0126(7) Uani 1 1 d . . .
C27 C 0.0639(2) -0.08998(16) 0.5016(4) 0.0118(6) Uani 1 1 d . . .
H27 H 0.0148 -0.1003 0.4413 0.014 Uiso 1 1 calc R . .
C28 C 0.0483(3) -0.06599(15) 0.6532(3) 0.0117(7) Uani 1 1 d . . .
H28 H -0.0103 -0.0619 0.6866 0.014 Uiso 1 1 calc DR . .
C29 C 0.1189(2) -0.04773(18) 0.7577(4) 0.0120(7) Uani 1 1 d . . .
C30 C 0.1099(3) -0.0613(2) 0.9122(4) 0.0151(8) Uani 1 1 d . . .
H30 H 0.0577 -0.0799 0.9475 0.018 Uiso 1 1 calc R . .
C31 C 0.1755(3) -0.04799(19) 1.0134(4) 0.0181(8) Uani 1 1 d . . .
H31 H 0.1681 -0.0574 1.1176 0.022 Uiso 1 1 calc R . .
C32 C 0.2524(3) -0.02104(19) 0.9643(5) 0.0176(8) Uani 1 1 d . . .
H32 H 0.2978 -0.0124 1.0342 0.021 Uiso 1 1 calc R . .
C33 C 0.2626(2) -0.0068(2) 0.8120(4) 0.0139(7) Uani 1 1 d . . .
H33 H 0.3150 0.0119 0.7778 0.017 Uiso 1 1 calc R . .
C34 C 0.1963(3) -0.01970(17) 0.7099(4) 0.0107(7) Uani 1 1 d . . .

loop_
_atom_site_aniso_label
_atom_site_aniso_U_11
_atom_site_aniso_U_22
_atom_site_aniso_U_33
_atom_site_aniso_U_23
_atom_site_aniso_U_13
_atom_site_aniso_U_12
Ir1 0.00728(8) 0.00750(8) 0.00930(7) 0.000 0.000 0.00029(9)
Cl1 0.0149(5) 0.0236(6) 0.0098(4) 0.000 0.000 -0.0049(8)
P1 0.0086(4) 0.0092(4) 0.0084(4) 0.0012(3) -0.0001(3) 0.0001(3)
O1 0.0131(13) 0.0115(13) 0.0099(11) 0.0031(9) 0.0010(10) 0.0009(10)
O2 0.0088(13) 0.0085(12) 0.0130(11) -0.0012(9) 0.0009(9) -0.0031(10)
N1 0.0098(12) 0.0108(14) 0.0095(10) 0.0003(15) -0.0004(8) 0.0018(14)
C1 0.0100(16) 0.0120(17) 0.0121(15) 0.0034(13) 0.0019(13) 0.0000(14)
C2 0.019(2) 0.0133(19) 0.0118(15) -0.0009(13) -0.0013(13) -0.0034(16)
C3 0.0212(19) 0.0138(18) 0.0125(15) 0.0006(14) -0.0033(14) -0.0029(15)
C4 0.0148(19) 0.0130(18) 0.0130(15) 0.0018(13) -0.0014(13) -0.0035(15)
C5 0.025(2) 0.0181(19) 0.0139(16) 0.0065(15) -0.0047(15) -0.0045(16)
C6 0.030(2) 0.015(2) 0.0185(18) 0.0082(15) -0.0039(17) -0.0039(18)
C7 0.025(2) 0.0122(19) 0.021(2) 0.0012(16) -0.0023(18) -0.0036(17)
C8 0.0142(18) 0.0150(18) 0.0135(15) 0.0028(13) -0.0011(13) -0.0045(15)
C9 0.0099(17) 0.0143(18) 0.0124(15) 0.0029(13) 0.0009(13) -0.0017(14)
C10 0.0078(17) 0.0167(19) 0.0109(15) 0.0039(14) 0.0028(13) -0.0032(14)
C11 0.0110(17) 0.0150(17) 0.0114(15) 0.0011(13) -0.0004(13) -0.0033(14)
C12 0.0071(17) 0.0119(17) 0.0124(15) 0.0007(12) -0.0003(12) -0.0020(13)
C13 0.0167(19) 0.0155(19) 0.0107(15) 0.0000(13) -0.0014(13) -0.0008(15)
C14 0.015(2) 0.019(2) 0.017(2) 0.0000(16) -0.0050(16) -0.0013(16)
C15 0.0088(18) 0.016(2) 0.0244(19) 0.0017(15) -0.0013(14) -0.0026(15)
C16 0.0113(18) 0.023(2) 0.029(2) 0.0007(17) -0.0070(15) -0.0019(17)
C17 0.0119(18) 0.0255(19) 0.0356(19) -0.0011(15) 0.000(3) -0.0048(19)
C18 0.013(2) 0.031(3) 0.028(2) 0.0061(18) 0.0056(17) -0.0060(18)
C19 0.0133(19) 0.025(2) 0.0210(18) 0.0059(16) 0.0005(15) -0.0043(17)
C20 0.0114(17) 0.0149(18) 0.0175(16) 0.0016(14) 0.0000(14) -0.0045(14)
C21 0.0104(16) 0.0145(17) 0.0130(15) 0.0040(13) 0.0016(13) 0.0037(13)
C22 0.016(2) 0.019(2) 0.0129(15) 0.0025(14) 0.0047(14) 0.0038(16)
C23 0.016(2) 0.021(2) 0.0221(19) -0.0018(16) 0.0081(16) 0.0045(17)
C24 0.023(2) 0.016(2) 0.0172(18) -0.0027(14) 0.0053(16) 0.0066(17)
C25 0.017(2) 0.0144(19) 0.0161(17) -0.0003(15) -0.0017(15) 0.0010(16)
C26 0.0107(17) 0.0120(17) 0.0150(16) 0.0029(13) -0.0002(13) 0.0025(14)
C27 0.0115(16) 0.0097(15) 0.0141(15) 0.0017(13) 0.0003(13) 0.0014(13)
C28 0.0100(17) 0.0121(17) 0.0131(15) 0.0018(13) 0.0022(13) 0.0018(14)
C29 0.0121(17) 0.0129(18) 0.0112(15) 0.0020(13) 0.0004(13) 0.0053(14)
C30 0.016(2) 0.0152(19) 0.0139(16) 0.0035(13) 0.0023(14) 0.0030(15)
C31 0.023(2) 0.0195(19) 0.0114(15) 0.0041(14) -0.0010(14) 0.0062(16)
C32 0.020(2) 0.0178(17) 0.0153(16) 0.0003(13) -0.0048(15) 0.0052(15)
C33 0.0132(15) 0.013(2) 0.0158(13) 0.0015(16) -0.0015(11) 0.0017(16)
C34 0.0122(17) 0.0102(15) 0.0098(14) 0.0022(11) 0.0005(12) 0.0033(13)

loop_
_atom_type_symbol
_atom_type_description
_atom_type_scat_dispersion_real
_atom_type_scat_dispersion_imag
_atom_type_scat_source
C C 0.0033 0.0016 'International Tables Vol C Tables 4.2.6.8 and 6.1.1.4'
H H 0.0000 0.0000 'International Tables Vol C Tables 4.2.6.8 and 6.1.1.4'
Cl Cl 0.1484 0.1585 'International Tables Vol C Tables 4.2.6.8 and 6.1.1.4'
Ir Ir -1.4442 7.9887 'International Tables Vol C Tables 4.2.6.8 and 6.1.1.4'
N N 0.0061 0.0033 'International Tables Vol C Tables 4.2.6.8 and 6.1.1.4'
O O 0.0106 0.0060 'International Tables Vol C Tables 4.2.6.8 and 6.1.1.4'
P P 0.1023 0.0942 'International Tables Vol C Tables 4.2.6.8 and 6.1.1.4'

loop_
_geom_angle_atom_site_label_1
_geom_angle_atom_site_label_2
_geom_angle_atom_site_label_3
_geom_angle
_geom_angle_site_symmetry_1
_geom_angle_site_symmetry_3
P1 Ir1 Cl1 89.34(2) 4 .
P1 Ir1 Cl1 89.34(2) . .
P1 Ir1 P1 178.68(4) . 4
C27 Ir1 Cl1 93.58(10) 4 .
C27 Ir1 Cl1 93.58(10) . .
C27 Ir1 P1 92.11(10) . 4
C27 Ir1 P1 87.97(10) . .
C27 Ir1 P1 92.11(10) 4 .
C27 Ir1 P1 87.97(10) 4 4
C27 Ir1 C27 172.84(19) . 4
C28 Ir1 Cl1 132.52(10) . .
C28 Ir1 Cl1 132.52(10) 4 .
C28 Ir1 P1 88.43(10) . .
C28 Ir1 P1 88.42(10) 4 4
C28 Ir1 P1 92.47(10) 4 .
C28 Ir1 P1 92.47(10) . 4
C28 Ir1 C27 133.90(14) . 4
C28 Ir1 C27 133.90(14) 4 .
C28 Ir1 C27 38.94(13) 4 4
C28 Ir1 C27 38.94(13) . .
C28 Ir1 C28 94.96(19) 4 .
O1 P1 Ir1 121.41(11) . .
O1 P1 N1 97.56(14) . .
O2 P1 Ir1 114.71(11) . .
O2 P1 O1 103.80(15) . .
O2 P1 N1 105.52(16) . .
N1 P1 Ir1 111.57(13) . .
C1 O1 P1 120.7(2) . .
C12 O2 P1 119.8(2) . .
C21 N1 P1 112.4(2) . .
C34 N1 P1 112.5(2) . .
C34 N1 C21 112.1(3) . .
O1 C1 C2 117.6(3) . .
C10 C1 O1 119.1(3) . .
C10 C1 C2 123.1(4) . .
C1 C2 H2 120.2 . .
C3 C2 C1 119.6(4) . .
C3 C2 H2 120.2 . .
C2 C3 H3 120.0 . .
C2 C3 C4 120.1(4) . .
C4 C3 H3 120.0 . .
C5 C4 C3 121.4(4) . .
C5 C4 C9 119.2(4) . .
C9 C4 C3 119.3(4) . .
C4 C5 H5 119.1 . .
C6 C5 C4 121.9(4) . .
C6 C5 H5 119.1 . .
C5 C6 H6 120.4 . .
C5 C6 C7 119.1(4) . .
C7 C6 H6 120.4 . .
C6 C7 H7 119.6 . .
C8 C7 C6 120.8(4) . .
C8 C7 H7 119.6 . .
C7 C8 H8 119.5 . .
C7 C8 C9 121.0(4) . .
C9 C8 H8 119.5 . .
C4 C9 C10 119.5(4) . .
C8 C9 C4 117.9(4) . .
C8 C9 C10 122.6(3) . .
C1 C10 C9 117.8(3) . .
C1 C10 C11 120.3(4) . .
C9 C10 C11 121.9(4) . .
C12 C11 C10 121.5(3) . .
C12 C11 C20 116.7(3) . .
C20 C11 C10 121.8(3) . .
O2 C12 C13 116.2(3) . .
C11 C12 O2 119.8(3) . .
C11 C12 C13 123.9(4) . .
C12 C13 H13 120.7 . .
C14 C13 C12 118.6(4) . .
C14 C13 H13 120.7 . .
C13 C14 H14 119.6 . .
C13 C14 C15 120.7(4) . .
C15 C14 H14 119.6 . .
C16 C15 C14 120.3(4) . .
C20 C15 C14 119.4(4) . .
C20 C15 C16 120.3(4) . .
C15 C16 H16 119.9 . .
C17 C16 C15 120.2(4) . .
C17 C16 H16 119.9 . .
C16 C17 H17 120.0 . .
C16 C17 C18 120.0(4) . .
C18 C17 H17 120.0 . .
C17 C18 H18 119.5 . .
C19 C18 C17 120.9(4) . .
C19 C18 H18 119.5 . .
C18 C19 H19 119.7 . .
C18 C19 C20 120.6(4) . .
C20 C19 H19 119.7 . .
C15 C20 C11 120.2(4) . .
C15 C20 C19 118.0(4) . .
C19 C20 C11 121.8(4) . .
C22 C21 N1 118.3(4) . .
C22 C21 C26 121.6(4) . .
C26 C21 N1 120.1(3) . .
C21 C22 H22 120.6 . .
C23 C22 C21 118.8(4) . .
C23 C22 H22 120.6 . .
C22 C23 H23 119.5 . .
C24 C23 C22 121.0(4) . .
C24 C23 H23 119.5 . .
C23 C24 H24 120.1 . .
C25 C24 C23 119.7(4) . .
C25 C24 H24 120.1 . .
C24 C25 H25 119.3 . .
C24 C25 C26 121.4(4) . .
C26 C25 H25 119.3 . .
C21 C26 C25 117.5(4) . .
C21 C26 C27 123.7(3) . .
C25 C26 C27 118.7(4) . .
Ir1 C27 H27 79.5 . .
C26 C27 Ir1 120.4(2) . .
C26 C27 H27 117.9 . .
C28 C27 Ir1 70.45(17) . .
C28 C27 C26 124.1(3) . .
C28 C27 H27 117.9 . .
Ir1 C28 H28 80.1 . .
C27 C28 Ir1 70.61(16) . .
C27 C28 H28 118.4 . .
C27 C28 C29 123.3(3) . .
C29 C28 Ir1 119.7(2) . .
C29 C28 H28 118.4 . .
C30 C29 C28 118.6(3) . .
C34 C29 C28 123.4(3) . .
C34 C29 C30 118.0(4) . .
C29 C30 H30 119.5 . .
C31 C30 C29 121.0(4) . .
C31 C30 H30 119.5 . .
C30 C31 H31 119.8 . .
C30 C31 C32 120.4(4) . .
C32 C31 H31 119.8 . .
C31 C32 H32 120.2 . .
C31 C32 C33 119.6(4) . .
C33 C32 H32 120.2 . .
C32 C33 H33 119.9 . .
C34 C33 C32 120.1(4) . .
C34 C33 H33 119.9 . .
C29 C34 N1 121.5(3) . .
C33 C34 N1 117.7(3) . .
C33 C34 C29 120.8(3) . .

loop_
_geom_bond_atom_site_label_1
_geom_bond_atom_site_label_2
_geom_bond_distance
_geom_bond_site_symmetry_2
Ir1 Cl1 2.4137(10) .
Ir1 P1 2.2743(9) 4
Ir1 P1 2.2742(9) .
Ir1 C27 2.188(4) .
Ir1 C27 2.188(4) 4
Ir1 C28 2.186(2) 4
Ir1 C28 2.186(2) .
P1 O1 1.610(3) .
P1 O2 1.608(3) .
P1 N1 1.690(3) .
O1 C1 1.402(4) .
O2 C12 1.413(5) .
N1 C21 1.452(5) .
N1 C34 1.442(4) .
C1 C2 1.404(5) .
C1 C10 1.381(6) .
C2 H2 0.9500 .
C2 C3 1.369(6) .
C3 H3 0.9500 .
C3 C4 1.434(5) .
C4 C5 1.397(6) .
C4 C9 1.426(5) .
C5 H5 0.9500 .
C5 C6 1.365(6) .
C6 H6 0.9500 .
C6 C7 1.410(6) .
C7 H7 0.9500 .
C7 C8 1.362(6) .
C8 H8 0.9500 .
C8 C9 1.420(6) .
C9 C10 1.434(5) .
C10 C11 1.480(5) .
C11 C12 1.370(5) .
C11 C20 1.446(5) .
C12 C13 1.414(5) .
C13 H13 0.9500 .
C13 C14 1.363(6) .
C14 H14 0.9500 .
C14 C15 1.427(6) .
C15 C16 1.420(6) .
C15 C20 1.406(6) .
C16 H16 0.9500 .
C16 C17 1.374(6) .
C17 H17 0.9500 .
C17 C18 1.399(6) .
C18 H18 0.9500 .
C18 C19 1.373(6) .
C19 H19 0.9500 .
C19 C20 1.429(6) .
C21 C22 1.393(5) .
C21 C26 1.403(6) .
C22 H22 0.9500 .
C22 C23 1.388(6) .
C23 H23 0.9500 .
C23 C24 1.383(7) .
C24 H24 0.9500 .
C24 C25 1.379(6) .
C25 H25 0.9500 .
C25 C26 1.405(6) .
C26 C27 1.480(5) .
C27 H27 0.9500 .
C27 C28 1.458(5) .
C28 H28 0.9500 .
C28 C29 1.479(5) .
C29 C30 1.403(5) .
C29 C34 1.399(5) .
C30 H30 0.9500 .
C30 C31 1.378(6) .
C31 H31 0.9500 .
C31 C32 1.386(6) .
C32 H32 0.9500 .
C32 C33 1.389(5) .
C33 H33 0.9500 .
C33 C34 1.389(5) .

loop_
_geom_torsion_atom_site_label_1
_geom_torsion_atom_site_label_2
_geom_torsion_atom_site_label_3
_geom_torsion_atom_site_label_4
_geom_torsion
Ir1 P1 O1 C1 85.1(3)
Ir1 P1 O2 C12 -177.4(2)
Ir1 P1 N1 C21 64.7(3)
Ir1 P1 N1 C34 -63.1(3)
Ir1 C27 C28 C29 -113.4(3)
Ir1 C28 C29 C30 133.3(3)
Ir1 C28 C29 C34 -49.3(5)
P1 O1 C1 C2 -114.4(3)
P1 O1 C1 C10 70.2(4)
P1 O2 C12 C11 69.6(4)
P1 O2 C12 C13 -112.0(3)
P1 N1 C21 C22 120.3(3)
P1 N1 C21 C26 -60.1(4)
P1 N1 C34 C29 58.8(4)
P1 N1 C34 C33 -122.7(3)
O1 P1 O2 C12 -42.7(3)
O1 P1 N1 C21 -63.5(3)
O1 P1 N1 C34 168.7(3)
O1 C1 C2 C3 -178.8(4)
O1 C1 C10 C9 -176.5(3)
O1 C1 C10 C11 3.9(5)
O2 P1 O1 C1 -45.8(3)
O2 P1 N1 C21 -170.2(2)
O2 P1 N1 C34 62.1(3)
O2 C12 C13 C14 175.8(4)
N1 P1 O1 C1 -153.9(3)
N1 P1 O2 C12 59.4(3)
N1 C21 C22 C23 179.4(4)
N1 C21 C26 C25 179.7(3)
N1 C21 C26 C27 -0.9(6)
C1 C2 C3 C4 -3.4(6)
C1 C10 C11 C12 -53.4(6)
C1 C10 C11 C20 123.2(4)
C2 C1 C10 C9 8.4(6)
C2 C1 C10 C11 -171.2(4)
C2 C3 C4 C5 -176.6(4)
C2 C3 C4 C9 5.1(6)
C3 C4 C5 C6 -179.8(4)
C3 C4 C9 C8 -178.8(4)
C3 C4 C9 C10 -0.1(6)
C4 C5 C6 C7 -0.8(7)
C4 C9 C10 C1 -6.4(6)
C4 C9 C10 C11 173.3(4)
C5 C4 C9 C8 2.8(6)
C5 C4 C9 C10 -178.5(4)
C5 C6 C7 C8 1.6(7)
C6 C7 C8 C9 -0.2(7)
C7 C8 C9 C4 -2.0(6)
C7 C8 C9 C10 179.3(4)
C8 C9 C10 C1 172.3(4)
C8 C9 C10 C11 -8.1(6)
C9 C4 C5 C6 -1.4(6)
C9 C10 C11 C12 127.0(4)
C9 C10 C11 C20 -56.4(5)
C10 C1 C2 C3 -3.5(6)
C10 C11 C12 O2 2.5(6)
C10 C11 C12 C13 -175.8(4)
C10 C11 C20 C15 180.0(4)
C10 C11 C20 C19 -2.4(6)
C11 C12 C13 C14 -5.9(6)
C12 C11 C20 C15 -3.2(6)
C12 C11 C20 C19 174.4(4)
C12 C13 C14 C15 -0.1(6)
C13 C14 C15 C16 -176.3(4)
C13 C14 C15 C20 3.9(7)
C14 C15 C16 C17 -179.3(4)
C14 C15 C20 C11 -2.2(6)
C14 C15 C20 C19 -180.0(4)
C15 C16 C17 C18 -0.2(7)
C16 C15 C20 C11 178.0(4)
C16 C15 C20 C19 0.3(6)
C16 C17 C18 C19 -0.9(8)
C17 C18 C19 C20 1.7(7)
C18 C19 C20 C11 -179.0(4)
C18 C19 C20 C15 -1.3(7)
C20 C11 C12 O2 -174.3(3)
C20 C11 C12 C13 7.5(6)
C20 C15 C16 C17 0.5(7)
C21 N1 C34 C29 -69.1(4)
C21 N1 C34 C33 109.4(4)
C21 C22 C23 C24 -0.3(6)
C21 C26 C27 Ir1 48.4(5)
C21 C26 C27 C28 -37.5(5)
C22 C21 C26 C25 -0.6(6)
C22 C21 C26 C27 178.8(4)
C22 C23 C24 C25 1.7(7)
C23 C24 C25 C26 -2.6(6)
C24 C25 C26 C21 2.0(6)
C24 C25 C26 C27 -177.4(4)
C25 C26 C27 Ir1 -132.2(3)
C25 C26 C27 C28 141.9(4)
C26 C21 C22 C23 -0.2(6)
C26 C27 C28 Ir1 114.0(3)
C26 C27 C28 C29 0.6(5)
C27 C28 C29 C30 -141.4(3)
C27 C28 C29 C34 36.0(5)
C28 C29 C30 C31 176.8(4)
C28 C29 C34 N1 2.2(6)
C28 C29 C34 C33 -176.3(4)
C29 C30 C31 C32 -0.2(6)
C30 C29 C34 N1 179.6(4)
C30 C29 C34 C33 1.1(6)
C30 C31 C32 C33 0.7(6)
C31 C32 C33 C34 -0.3(6)
C32 C33 C34 N1 -179.2(4)
C32 C33 C34 C29 -0.6(6)
C34 N1 C21 C22 -111.8(4)
C34 N1 C21 C26 67.9(4)
C34 C29 C30 C31 -0.7(6)

loop_
_smtbx_masks_void_nr
_smtbx_masks_void_average_x
_smtbx_masks_void_average_y
_smtbx_masks_void_average_z
_smtbx_masks_void_volume
_smtbx_masks_void_count_electrons
1 0.000 0.500 -0.778 333.6 221.3
2 0.500 0.000 -0.117 333.6 221.6
